data_4117091
loop_
_publ_author_name
'Diego Armesto'
'Olga Caballero'
'Ulises Amador'

_publ_contact_author_address
; Departamento de Quimica Organica I,
  Facultad de Ciencias Quimicas,
  Universidad Complutense de Madrid,
  Avenida Complutense s/n
  28040-Madrid
  Spain
;
_publ_contact_author_email darmesto@eucmos.sim.ucm.es
_publ_contact_author_fax 34-1-394-4103
_publ_contact_author_name 'Prof. Diego Armesto'
_publ_contact_author_phone 34-1-394-4316
_publ_section_title
;
 Novel Photorearrangements of 2-Aza-1,4-dienes To Produce Vinylaziridines
 and Cyclopropylimines
;
_journal_name_full 'Journal of the American Chemical Society'
_journal_page_first 12659
_journal_page_last 12660
_journal_paper_doi 10.1021/ja972054n
_journal_volume 119
_journal_year 1997
_chemical_formula_sum 'C34 H27 N'
_chemical_formula_weight 449.59
_space_group_IT_number 2
_symmetry_cell_setting triclinic
_symmetry_Int_Tables_number 2
_symmetry_space_group_name_Hall '-P 1'
_symmetry_space_group_name_H-M 'P -1'
_atom_sites_solution_hydrogens 'Fourier synthesis'
_atom_sites_solution_primary Multan
_atom_sites_solution_secondary 'XRAY 80'
_audit_creation_method PARSTCIF
_cell_angle_alpha 99.64(3)
_cell_angle_beta 96.75(2)
_cell_angle_gamma 111.05(3)
_cell_formula_units_Z 2.00
_cell_length_a 10.843(2)
_cell_length_b 11.223(5)
_cell_length_c 11.654(3)
_cell_measurement_radiation Mo(Kalpha)
_cell_measurement_reflns_used 25
_cell_measurement_temperature 298
_cell_measurement_wavelength 0.71069
_cell_volume 1280.3(8)
_diffrn_ambient_temperature 298
_diffrn_measurement_method omega/2theta
_diffrn_radiation_monochromator graphite
_diffrn_radiation_type Mo(Kalpha)
_diffrn_radiation_wavelength 0.71069
_diffrn_reflns_av_R_equivalents 0.01
_diffrn_reflns_limit_h_max 15
_diffrn_reflns_limit_h_min -15
_diffrn_reflns_limit_k_max 15
_diffrn_reflns_limit_k_min -15
_diffrn_reflns_limit_l_max 16
_diffrn_reflns_limit_l_min 0
_diffrn_reflns_reduction_process ' ......'
_diffrn_reflns_theta_max 30
_diffrn_reflns_theta_min 1
_diffrn_standards_decay_% 1
_diffrn_standards_interval_count 100
_diffrn_standards_number 3/75
_exptl_absorpt_coefficient_mu 0.0668
_exptl_absorpt_correction_type none
_exptl_crystal_colour colourless
_exptl_crystal_density_diffrn 1.1662
_exptl_crystal_F_000 476.0
_exptl_crystal_size_max 0.5
_exptl_crystal_size_mid 0.4
_exptl_crystal_size_min 0.3
_refine_diff_density_max 0.2
_refine_ls_goodness_of_fit_ref 0.47
_refine_ls_hydrogen_treatment isotropic
_refine_ls_matrix_type full
_refine_ls_number_parameters 316
_refine_ls_number_reflns 3808
_refine_ls_R_factor_gt 0.042
_refine_ls_structure_factor_coef F
_refine_ls_weighting_scheme unit
_refine_ls_wR_factor_ref 0.040
_reflns_number_gt 3808
_reflns_number_total 7453
_cod_data_source_file ja972054n.cif
_cod_data_source_block (I)
_cod_original_sg_symbol_H-M ' P -1 '
_cod_original_formula_sum 'C34 N1 H27 '
_cod_database_code 4117091

loop_
_symmetry_equiv_pos_as_xyz
x,y,z
-x,-y,-z

loop_
_atom_site_label
_atom_site_fract_x
_atom_site_fract_y
_atom_site_fract_z
_atom_site_U_iso_or_equiv
_atom_site_adp_type
_atom_site_type_symbol
N1 0.1348(2) 0.4143(1) 0.3187(1) 0.0458(6) Uani N
C1 0.1586(2) 0.2911(2) 0.2891(2) 0.0416(7) Uani C
C2 0.2469(2) 0.4031(2) 0.3923(2) 0.0438(7) Uani C
C3 0.1570(2) 0.4982(2) 0.2397(2) 0.0485(8) Uani C
C4 0.2373(2) 0.6266(2) 0.2630(2) 0.0467(7) Uani C
C5 0.3222(2) 0.7026(2) 0.3810(2) 0.0457(8) Uani C
C6 0.4528(2) 0.7937(2) 0.3893(2) 0.0539(8) Uani C
C7 0.5347(2) 0.8620(2) 0.4986(2) 0.0641(10) Uani C
C8 0.4894(2) 0.8410(2) 0.6018(2) 0.0679(10) Uani C
C9 0.3600(3) 0.7529(2) 0.5955(2) 0.0671(11) Uani C
C10 0.2769(2) 0.6854(2) 0.4855(2) 0.0566(8) Uani C
C11 0.2396(2) 0.6974(2) 0.1659(2) 0.0488(8) Uani C
C12 0.2421(2) 0.8236(2) 0.1890(2) 0.0639(10) Uani C
C13 0.2438(3) 0.8909(2) 0.0997(2) 0.0757(11) Uani C
C14 0.2432(3) 0.8337(2) -0.0147(2) 0.0735(12) Uani C
C15 0.2393(3) 0.7077(3) -0.0397(2) 0.0795(12) Uani C
C16 0.2385(3) 0.6409(2) 0.0500(2) 0.0694(11) Uani C
C17 0.0541(2) 0.1727(2) 0.3138(2) 0.0428(7) Uani C
C18 0.0902(2) 0.0692(2) 0.3302(2) 0.0527(8) Uani C
C19 -0.0037(3) -0.0432(2) 0.3508(2) 0.0612(10) Uani C
C20 -0.1327(2) -0.0528(2) 0.3544(2) 0.0621(8) Uani C
C21 -0.1696(2) 0.0493(2) 0.3379(2) 0.0646(10) Uani C
C22 -0.0751(2) 0.1628(2) 0.3179(2) 0.0542(9) Uani C
C23 0.2140(2) 0.2637(2) 0.1801(2) 0.0448(7) Uani C
C24 0.3497(2) 0.2962(2) 0.1821(2) 0.0620(9) Uani C
C25 0.3953(3) 0.2668(3) 0.0781(3) 0.0814(14) Uani C
C26 0.3058(3) 0.2038(3) -0.0275(2) 0.0809(13) Uani C
C27 0.1711(3) 0.1695(3) -0.0299(2) 0.0822(12) Uani C
C28 0.1250(2) 0.1987(2) 0.0724(2) 0.0673(10) Uani C
C29 0.2426(2) 0.4000(2) 0.5189(2) 0.0459(7) Uani C
C30 0.3551(2) 0.4023(2) 0.5910(2) 0.0534(8) Uani C
C31 0.3576(3) 0.4048(2) 0.7111(2) 0.0678(11) Uani C
C32 0.2476(3) 0.4048(2) 0.7593(2) 0.0764(13) Uani C
C33 0.1352(3) 0.4011(2) 0.6879(2) 0.0751(11) Uani C
C34 0.1316(2) 0.3980(2) 0.5678(2) 0.0600(9) Uani C
H021 0.3373(21) 0.4536(19) 0.3781(17) 0.0390(0) Uiso H
H031 0.1010(19) 0.4577(17) 0.1599(16) 0.0390(0) Uiso H
H061 0.4828(19) 0.8126(20) 0.3144(17) 0.0390(0) Uiso H
H071 0.6293(22) 0.9275(24) 0.5040(19) 0.0390(0) Uiso H
H081 0.5476(23) 0.8898(23) 0.6834(20) 0.0390(0) Uiso H
H091 0.3254(21) 0.7316(22) 0.6697(19) 0.0390(0) Uiso H
H101 0.1876(19) 0.6247(19) 0.4826(16) 0.0390(0) Uiso H
H121 0.2414(24) 0.8635(19) 0.2738(18) 0.0390(0) Uiso H
H131 0.2433(28) 0.9840(23) 0.1163(20) 0.0390(0) Uiso H
H141 0.2432(24) 0.8828(20) -0.0806(19) 0.0390(0) Uiso H
H151 0.2410(26) 0.6694(20) -0.1218(19) 0.0390(0) Uiso H
H161 0.2433(26) 0.5537(23) 0.0345(19) 0.0390(0) Uiso H
H181 0.1829(20) 0.0759(17) 0.3300(19) 0.0390(0) Uiso H
H191 0.0241(21) -0.1126(20) 0.3681(21) 0.0390(0) Uiso H
H201 -0.1945(23) -0.1325(21) 0.3745(20) 0.0390(0) Uiso H
H211 -0.2615(22) 0.0453(19) 0.3375(23) 0.0390(0) Uiso H
H221 -0.1015(18) 0.2335(19) 0.3024(19) 0.0390(0) Uiso H
H241 0.4158(20) 0.3355(24) 0.2587(19) 0.0390(0) Uiso H
H251 0.4925(24) 0.2875(27) 0.0853(22) 0.0390(0) Uiso H
H261 0.3396(24) 0.1803(25) -0.1036(20) 0.0390(0) Uiso H
H271 0.1093(25) 0.1275(31) -0.1025(20) 0.0390(0) Uiso H
H281 0.0260(23) 0.1753(24) 0.0720(17) 0.0390(0) Uiso H
H301 0.4311(19) 0.3978(20) 0.5549(17) 0.0390(0) Uiso H
H311 0.4362(24) 0.4030(22) 0.7626(18) 0.0390(0) Uiso H
H321 0.2487(25) 0.4000(22) 0.8439(18) 0.0390(0) Uiso H
H331 0.0575(23) 0.4012(22) 0.7200(18) 0.0390(0) Uiso H
H341 0.0549(20) 0.4019(21) 0.5186(17) 0.0390(0) Uiso H

loop_
_atom_site_aniso_label
_atom_site_aniso_U_11
_atom_site_aniso_U_22
_atom_site_aniso_U_33
_atom_site_aniso_U_23
_atom_site_aniso_U_13
_atom_site_aniso_U_12
N1 0.0444(9) 0.0322(7) 0.0518(9) 0.0088(6) 0.0030(7) 0.0065(7)
C1 0.0396(9) 0.0338(9) 0.0437(10) 0.0082(7) 0.0035(8) 0.0071(7)
C2 0.0391(10) 0.0351(9) 0.0458(10) 0.0056(7) 0.0021(8) 0.0046(7)
C3 0.0481(11) 0.0398(10) 0.0511(11) 0.0151(8) 0.0042(9) 0.0090(8)
C4 0.0456(10) 0.0363(9) 0.0535(11) 0.0154(8) 0.0071(9) 0.0088(8)
C5 0.0483(11) 0.0307(8) 0.0539(12) 0.0157(8) 0.0073(9) 0.0086(8)
C6 0.0510(12) 0.0475(11) 0.0614(13) 0.0139(9) 0.0071(10) 0.0176(10)
C7 0.0513(13) 0.0540(12) 0.0761(16) 0.0092(10) -0.0031(12) 0.0148(11)
C8 0.0681(15) 0.0489(12) 0.0665(15) 0.0176(11) -0.0062(12) 0.0032(11)
C9 0.0803(16) 0.0542(12) 0.0538(13) 0.0245(12) 0.0145(12) 0.0050(10)
C10 0.0544(12) 0.0406(10) 0.0631(14) 0.0128(9) 0.0139(10) 0.0036(9)
C11 0.0480(11) 0.0389(9) 0.0546(12) 0.0146(8) 0.0052(9) 0.0108(8)
C12 0.0799(16) 0.0447(11) 0.0567(13) 0.0268(11) 0.0004(11) 0.0091(9)
C13 0.0976(19) 0.0509(13) 0.0706(16) 0.0314(13) -0.0026(14) 0.0173(12)
C14 0.0887(18) 0.0662(15) 0.0654(16) 0.0269(14) 0.0045(13) 0.0275(13)
C15 0.1020(20) 0.0724(16) 0.0573(14) 0.0339(15) 0.0187(14) 0.0165(12)
C16 0.0899(17) 0.0501(12) 0.0636(15) 0.0299(12) 0.0196(13) 0.0129(11)
C17 0.0446(10) 0.0324(9) 0.0385(10) 0.0040(7) 0.0032(8) 0.0031(7)
C18 0.0570(12) 0.0403(10) 0.0512(12) 0.0125(9) 0.0044(9) 0.0085(8)
C19 0.0832(16) 0.0369(10) 0.0527(13) 0.0125(10) 0.0111(11) 0.0104(9)
C20 0.0767(16) 0.0415(11) 0.0520(13) -0.0017(10) 0.0210(11) 0.0069(9)
C21 0.0534(13) 0.0519(12) 0.0733(15) 0.0013(10) 0.0188(11) 0.0064(11)
C22 0.0488(12) 0.0409(10) 0.0644(13) 0.0076(9) 0.0112(10) 0.0094(9)
C23 0.0512(11) 0.0344(9) 0.0432(10) 0.0106(8) 0.0062(8) 0.0101(7)
C24 0.0513(13) 0.0588(13) 0.0611(14) 0.0132(10) 0.0098(10) 0.0045(10)
C25 0.0695(16) 0.0817(18) 0.0836(19) 0.0202(14) 0.0347(15) 0.0117(14)
C26 0.1039(22) 0.0754(17) 0.0566(15) 0.0271(16) 0.0326(15) 0.0161(13)
C27 0.0946(20) 0.0861(18) 0.0436(13) 0.0224(15) 0.0060(13) 0.0081(12)
C28 0.0616(14) 0.0730(15) 0.0486(13) 0.0142(12) 0.0019(11) 0.0068(11)
C29 0.0483(11) 0.0293(8) 0.0469(11) 0.0050(7) 0.0043(9) 0.0027(7)
C30 0.0536(12) 0.0392(10) 0.0549(12) 0.0072(9) 0.0017(10) 0.0076(9)
C31 0.0846(17) 0.0465(12) 0.0529(13) 0.0133(11) -0.0061(12) 0.0078(10)
C32 0.1159(22) 0.0488(13) 0.0473(13) 0.0228(14) 0.0172(14) 0.0062(10)
C33 0.0932(19) 0.0556(13) 0.0689(16) 0.0255(13) 0.0356(15) 0.0087(11)
C34 0.0590(13) 0.0504(12) 0.0621(14) 0.0164(10) 0.0152(11) 0.0085(10)

loop_
_atom_type_symbol
_atom_type_number_in_cell
_atom_type_description
_atom_type_scat_dispersion_real
_atom_type_scat_dispersion_imag
_atom_type_scat_source
'N ' 2 'Nitrogen    ' 0.0061 0.0033 'Int. Tab. C, 4.2.6.8, 6.1.1.4'
'C ' 68 'Carbon      ' 0.0033 0.0016 'Int. Tab. C, 4.2.6.8, 6.1.1.4'
'H ' 54 'Hydrogen    ' 0.0000 0.0000 'Int. Tab. C, 4.2.6.8, 6.1.1.4'

loop_
_geom_angle_atom_site_label_1
_geom_angle_atom_site_label_2
_geom_angle_atom_site_label_3
_geom_angle
_geom_angle_publ_flag
C1 N1 C2 61.9(1) no
C1 N1 C3 118.9(2) no
C2 N1 C3 121.2(2) no
N1 C1 C2 58.1(1) no
N1 C1 C17 114.9(2) no
N1 C1 C23 119.4(2) no
C2 C1 C17 119.0(2) no
C2 C1 C23 119.4(2) no
C17 C1 C23 114.5(2) no
N1 C2 C1 60.0(1) no
N1 C2 C29 119.1(2) no
N1 C2 H021 115(1) no
C1 C2 C29 123.8(2) no
C1 C2 H021 114(1) no
C29 C2 H021 114(1) no
N1 C3 C4 127.9(2) no
N1 C3 H031 114(1) no
C4 C3 H031 118(1) no
C3 C4 C5 123.9(2) no
C3 C4 C11 118.3(2) no
C5 C4 C11 117.8(2) no
C4 C5 C6 120.3(2) no
C4 C5 C10 122.0(2) no
C6 C5 C10 117.7(2) no
C5 C6 C7 121.0(2) no
C5 C6 H061 118(1) no
C7 C6 H061 121(1) no
C6 C7 C8 120.6(2) no
C6 C7 H071 121(1) no
C8 C7 H071 119(1) no
C7 C8 C9 119.3(2) no
C7 C8 H081 122(1) no
C9 C8 H081 118(1) no
C8 C9 C10 120.1(2) no
C8 C9 H091 121(1) no
C10 C9 H091 119(1) no
C5 C10 C9 121.3(2) no
C5 C10 H101 120(1) no
C9 C10 H101 119(1) no
C4 C11 C12 120.2(2) no
C4 C11 C16 122.1(2) no
C12 C11 C16 117.7(2) no
C11 C12 C13 121.1(2) no
C11 C12 H121 117(1) no
C13 C12 H121 122(1) no
C12 C13 C14 120.5(2) no
C12 C13 H131 121(1) no
C14 C13 H131 118(1) no
C13 C14 C15 119.3(2) no
C13 C14 H141 121(1) no
C15 C14 H141 120(1) no
C14 C15 C16 120.1(2) no
C14 C15 H151 118(1) no
C16 C15 H151 122(1) no
C11 C16 C15 121.3(2) no
C11 C16 H161 118(1) no
C15 C16 H161 121(1) no
C1 C17 C18 118.1(2) no
C1 C17 C22 122.4(2) no
C18 C17 C22 119.5(2) no
C17 C18 C19 120.1(2) no
C17 C18 H181 120(1) no
C19 C18 H181 119(1) no
C18 C19 C20 120.2(2) no
C18 C19 H191 120(1) no
C20 C19 H191 120(1) no
C19 C20 C21 120.2(2) no
C19 C20 H201 117(1) no
C21 C20 H201 123(1) no
C20 C21 C22 119.8(2) no
C20 C21 H211 123(1) no
C22 C21 H211 118(1) no
C17 C22 C21 120.3(2) no
C17 C22 H221 119(1) no
C21 C22 H221 120(1) no
C1 C23 C24 122.9(2) no
C1 C23 C28 119.0(2) no
C24 C23 C28 118.1(2) no
C23 C24 C25 120.3(2) no
C23 C24 H241 120(1) no
C25 C24 H241 119(1) no
C24 C25 C26 120.6(3) no
C24 C25 H251 117(2) no
C26 C25 H251 122(2) no
C25 C26 C27 119.4(3) no
C25 C26 H261 120(1) no
C27 C26 H261 120(2) no
C26 C27 C28 120.4(3) no
C26 C27 H271 120(2) no
C28 C27 H271 120(1) no
C23 C28 C27 121.1(2) no
C23 C28 H281 117(1) no
C27 C28 H281 121(1) no
C2 C29 C30 118.7(2) no
C2 C29 C34 122.4(2) no
C30 C29 C34 119.0(2) no
C29 C30 C31 120.6(2) no
C29 C30 H301 119(1) no
C31 C30 H301 121(1) no
C30 C31 C32 120.0(2) no
C30 C31 H311 121(1) no
C32 C31 H311 119(2) no
C31 C32 C33 119.6(3) no
C31 C32 H321 119(1) no
C33 C32 H321 121(1) no
C32 C33 C34 120.8(2) no
C32 C33 H331 121(2) no
C34 C33 H331 118(1) no
C29 C34 C33 120.0(2) no
C29 C34 H341 119(1) no
C33 C34 H341 121(1) no

loop_
_geom_bond_atom_site_label_1
_geom_bond_atom_site_label_2
_geom_bond_distance
_geom_bond_publ_flag
N1 C1 1.488(3) no
N1 C2 1.459(3) no
N1 C3 1.404(3) no
C1 C2 1.517(2) no
C1 C17 1.502(2) no
C1 C23 1.500(3) no
C2 C29 1.487(3) no
C3 C4 1.349(2) no
C4 C5 1.487(2) no
C4 C11 1.485(3) no
C5 C6 1.398(3) no
C5 C10 1.383(3) no
C6 C7 1.385(3) no
C7 C8 1.376(4) no
C8 C9 1.381(3) no
C9 C10 1.394(3) no
C11 C12 1.386(3) no
C11 C16 1.389(3) no
C12 C13 1.383(4) no
C13 C14 1.378(4) no
C14 C15 1.379(4) no
C15 C16 1.384(4) no
C17 C18 1.387(3) no
C17 C22 1.372(3) no
C18 C19 1.386(3) no
C19 C20 1.370(4) no
C20 C21 1.377(4) no
C21 C22 1.395(3) no
C23 C24 1.379(3) no
C23 C28 1.393(3) no
C24 C25 1.395(4) no
C25 C26 1.375(3) no
C26 C27 1.366(5) no
C27 C28 1.380(4) no
C29 C30 1.387(3) no
C29 C34 1.386(3) no
C30 C31 1.392(3) no
C31 C32 1.377(4) no
C32 C33 1.376(4) no
C33 C34 1.390(4) no

loop_
_geom_torsion_atom_site_label_1
_geom_torsion_atom_site_label_2
_geom_torsion_atom_site_label_3
_geom_torsion_atom_site_label_4
_geom_torsion
_geom_torsion_publ_flag
C2 N1 C1 C17 109.9(2) no
C2 N1 C1 C23 -108.2(2) no
C3 N1 C1 C2 112.2(2) no
C3 N1 C1 C17 -137.9(2) no
C3 N1 C1 C23 3.9(3) no
C1 N1 C2 C29 -114.4(2) no
C3 N1 C2 C1 -108.5(2) no
C3 N1 C2 C29 137.0(2) no
C1 N1 C3 C4 -124.9(2) no
C2 N1 C3 C4 -51.9(3) no
N1 C1 C2 C29 106.8(2) no
C17 C1 C2 N1 -102.8(2) no
C17 C1 C2 C29 4.0(3) no
C23 C1 C2 N1 108.2(2) no
C23 C1 C2 C29 -144.9(2) no
N1 C1 C17 C18 -157.1(2) no
N1 C1 C17 C22 24.4(3) no
C2 C1 C17 C18 -91.3(2) no
C2 C1 C17 C22 90.2(2) no
C23 C1 C17 C18 59.2(2) no
C23 C1 C17 C22 -119.4(2) no
N1 C1 C23 C24 93.9(2) no
N1 C1 C23 C28 -88.3(2) no
C2 C1 C23 C24 26.2(3) no
C2 C1 C23 C28 -156.0(2) no
C17 C1 C23 C24 -124.1(2) no
C17 C1 C23 C28 53.7(3) no
N1 C2 C29 C30 -173.8(2) no
N1 C2 C29 C34 4.7(3) no
C1 C2 C29 C30 114.7(2) no
C1 C2 C29 C34 -66.9(3) no
N1 C3 C4 C5 1.9(3) no
N1 C3 C4 C11 -177.0(2) no
C3 C4 C5 C6 139.3(2) no
C3 C4 C5 C10 -39.9(3) no
C11 C4 C5 C6 -41.9(3) no
C11 C4 C5 C10 138.9(2) no
C3 C4 C11 C12 139.1(2) no
C3 C4 C11 C16 -40.4(3) no
C5 C4 C11 C12 -39.8(3) no
C5 C4 C11 C16 140.6(2) no
C4 C5 C6 C7 -177.8(2) no
C10 C5 C6 C7 1.4(3) no
C4 C5 C10 C9 176.9(2) no
C6 C5 C10 C9 -2.3(3) no
C5 C6 C7 C8 0.4(4) no
C6 C7 C8 C9 -1.4(4) no
C7 C8 C9 C10 0.5(4) no
C8 C9 C10 C5 1.4(4) no
C4 C11 C12 C13 -179.8(2) no
C16 C11 C12 C13 -0.2(3) no
C4 C11 C16 C15 179.3(2) no
C12 C11 C16 C15 -0.3(4) no
C11 C12 C13 C14 -0.1(4) no
C12 C13 C14 C15 0.7(4) no
C13 C14 C15 C16 -1.2(4) no
C14 C15 C16 C11 0.9(4) no
C1 C17 C18 C19 -178.7(2) no
C22 C17 C18 C19 -0.1(3) no
C1 C17 C22 C21 178.2(2) no
C18 C17 C22 C21 -0.3(3) no
C17 C18 C19 C20 0.4(3) no
C18 C19 C20 C21 -0.2(4) no
C19 C20 C21 C22 -0.2(4) no
C20 C21 C22 C17 0.4(3) no
C1 C23 C24 C25 179.2(2) no
C28 C23 C24 C25 1.4(3) no
C1 C23 C28 C27 -179.0(2) no
C24 C23 C28 C27 -1.1(3) no
C23 C24 C25 C26 -0.7(4) no
C24 C25 C26 C27 -0.3(4) no
C25 C26 C27 C28 0.6(4) no
C26 C27 C28 C23 0.1(4) no
C2 C29 C30 C31 177.4(2) no
C34 C29 C30 C31 -1.1(3) no
C2 C29 C34 C33 -177.1(2) no
C30 C29 C34 C33 1.4(3) no
C29 C30 C31 C32 0.1(4) no
C30 C31 C32 C33 0.6(4) no
C31 C32 C33 C34 -0.3(4) no
C32 C33 C34 C29 -0.7(4) no
